data_2242212
loop_
_publ_author_name
'Larvor, Carla'
'St\"oger, Berthold'

_publ_section_title
;
 The phase transition of rubidium hydrogen carbonate, RbHCO~3~
;
_journal_coeditor_code PK2601
_journal_issue 7
_journal_name_full 'Acta Crystallographica Section E'
_journal_page_first 975
_journal_page_last 979
_journal_paper_doi 10.1107/S2056989017008271
_journal_volume 73
_journal_year 2017
_chemical_formula_iupac 'Rb H C O3'
_chemical_formula_moiety 'C H O3 Rb'
_chemical_formula_sum 'C H O3 Rb'
_chemical_formula_weight 146.5
_space_group_IT_number 2
_symmetry_cell_setting triclinic
_symmetry_space_group_name_Hall '-P 1 (1/2*x+1/2*y,1/2*x-1/2*y,-z)'
_symmetry_space_group_name_H-M 'C -1'
_audit_creation_method 'Jana2006 Version : 26/04/2017'
_cell_angle_alpha 89.343(4)
_cell_angle_beta 104.096(4)
_cell_angle_gamma 92.748(9)
_cell_formula_units_Z 4
_cell_length_a 14.945(3)
_cell_length_b 5.8212(9)
_cell_length_c 3.9699(6)
_cell_measurement_reflns_used 1945
_cell_measurement_temperature 200
_cell_measurement_theta_max 32.57
_cell_measurement_theta_min 2.81
_cell_volume 334.59(10)
_computing_cell_refinement
;
SAINT-Plus (Bruker, 2016)
;
_computing_data_collection
;
APEX3 (Bruker, 2016)
;
_computing_data_reduction
;
SAINT-Plus (Bruker, 2016)
;
_computing_molecular_graphics
;
ATOMS (Dowty, 2006)
;
_computing_publication_material
;
publCIF (Westrip, 2010)
;
_computing_structure_refinement
;
Jana2006 (Pet\<r\'i\<cek <i>et al.</i>,  2014)
;
_computing_structure_solution
;
SHELXT (Sheldrick, 2015)
;
_diffrn_ambient_temperature 200
_diffrn_measured_fraction_theta_full 1
_diffrn_measured_fraction_theta_max 1
_diffrn_measurement_device 'four-circle diffractometer'
_diffrn_measurement_device_type 'Bruker KAPPA APEXII CCD'
_diffrn_measurement_method '\w- and \f-scans'
_diffrn_radiation_source 'X-ray tube'
_diffrn_radiation_type 'Mo K\a'
_diffrn_radiation_wavelength 0.71073
_diffrn_reflns_av_R_equivalents 0.0594
_diffrn_reflns_limit_h_max 22
_diffrn_reflns_limit_h_min -6
_diffrn_reflns_limit_k_max 8
_diffrn_reflns_limit_k_min -8
_diffrn_reflns_limit_l_max 5
_diffrn_reflns_limit_l_min -6
_diffrn_reflns_number 8005
_diffrn_reflns_theta_full 32.69
_diffrn_reflns_theta_max 32.69
_diffrn_reflns_theta_min 2.81
_exptl_absorpt_coefficient_mu 14.597
_exptl_absorpt_correction_T_max 0.27
_exptl_absorpt_correction_T_min 0.05
_exptl_absorpt_correction_type multi-scan
_exptl_absorpt_process_details
;
(TWINABS; Bruker, 2016)
;
_exptl_crystal_colour colourless
_exptl_crystal_density_diffrn 2.9079
_exptl_crystal_description rod
_exptl_crystal_F_000 272
_exptl_crystal_size_max 0.43
_exptl_crystal_size_mid 0.18
_exptl_crystal_size_min 0.09
_refine_diff_density_max 1.88
_refine_diff_density_min -1.81
_refine_ls_extinction_method none
_refine_ls_goodness_of_fit_ref 1.50
_refine_ls_hydrogen_treatment mixed
_refine_ls_number_constraints 0
_refine_ls_number_parameters 50
_refine_ls_number_reflns 1215
_refine_ls_number_restraints 1
_refine_ls_R_factor_all 0.0466
_refine_ls_R_factor_gt 0.0375
_refine_ls_shift/su_max 0.0181
_refine_ls_shift/su_mean 0.0010
_refine_ls_structure_factor_coef Fsqd
_refine_ls_weighting_details w=1/(\s^2^(I)+0.0004I^2^)
_refine_ls_weighting_scheme sigma
_refine_ls_wR_factor_gt 0.0733
_refine_ls_wR_factor_ref 0.0750
_reflns_number_gt 1029
_reflns_number_total 1215
_reflns_threshold_expression I>3\s(I)
_cod_data_source_file pk2601sup1.cif
_cod_data_source_block LT_RbHCO3
_cod_original_cell_volume 334.59(9)
_cod_original_sg_symbol_Hall '-C 1'
_cod_database_code 2242212

loop_
_space_group_symop_id
_space_group_symop_operation_xyz
1 x,y,z
2 -x,-y,-z
3 x+1/2,y+1/2,z
4 -x+1/2,-y+1/2,-z

loop_
_atom_site_type_symbol
_atom_site_label
_atom_site_fract_x
_atom_site_fract_y
_atom_site_fract_z
_atom_site_U_iso_or_equiv
_atom_site_adp_type
_atom_site_calc_flag
_atom_site_occupancy
Rb Rb 0.66221(2) -0.00995(4) 0.29542(8) 0.01812(10) Uani d 1
O O1 0.68811(18) 0.4885(4) 1.0957(7) 0.0232(8) Uani d 1
O O2 0.57544(19) 0.2938(4) 0.7298(7) 0.0218(8) Uani d 1
O O3 0.57832(19) 0.6790(4) 0.7345(6) 0.0219(8) Uani d 1
C C 0.6160(2) 0.4961(5) 0.8620(8) 0.0153(9) Uani d 1
H H 0.529(2) 0.326(7) 0.570(10) 0.037(13) Uiso d 1

loop_
_atom_site_aniso_label
_atom_site_aniso_U_11
_atom_site_aniso_U_22
_atom_site_aniso_U_33
_atom_site_aniso_U_12
_atom_site_aniso_U_13
_atom_site_aniso_U_23
_atom_site_aniso_type_symbol
Rb 0.02362(19) 0.01426(16) 0.01495(15) 0.00035(9) 0.00184(11) 0.00014(9) Rb
O1 0.0190(14) 0.0226(11) 0.0236(13) 0.0006(8) -0.0032(10) 0.0001(8) O
O2 0.0227(14) 0.0118(10) 0.0266(13) 0.0014(8) -0.0022(11) -0.0019(8) O
O3 0.0256(14) 0.0128(10) 0.0223(12) 0.0003(8) -0.0033(10) 0.0007(7) O
C 0.0155(16) 0.0151(13) 0.0155(14) -0.0005(10) 0.0047(12) -0.0003(9) C

loop_
_atom_type_symbol
_atom_type_scat_dispersion_real
_atom_type_scat_dispersion_imag
_atom_type_scat_source
C 0.0033 0.0016 'International Tables Vol C tables 4.2.6.8 and 6.1.1.1'
H 0.0000 0.0000 'International Tables Vol C tables 4.2.6.8 and 6.1.1.1'
O 0.0106 0.0060 'International Tables Vol C tables 4.2.6.8 and 6.1.1.1'
Rb -0.9393 2.9676 'International Tables Vol C tables 4.2.6.8 and 6.1.1.1'

loop_
_geom_angle_atom_site_label_1
_geom_angle_atom_site_label_2
_geom_angle_atom_site_label_3
_geom_angle_site_symmetry_1
_geom_angle_site_symmetry_3
_geom_angle
O1 Rb O1 1_554 4_656 73.01(7)
O1 Rb O1 1_554 4_657 94.75(6)
O1 Rb O2 1_554 1_554 43.56(6)
O1 Rb O2 1_554 . 70.67(7)
O1 Rb O3 1_554 1_544 116.17(7)
O1 Rb O3 1_554 1_545 144.31(8)
O1 Rb O1 4_656 4_657 84.89(8)
O1 Rb O2 4_656 1_554 81.38(7)
O1 Rb O2 4_656 . 140.08(6)
O1 Rb O3 4_656 1_544 80.76(7)
O1 Rb O3 4_656 1_545 141.28(7)
O1 Rb O2 4_657 1_554 138.29(6)
O1 Rb O2 4_657 . 82.17(7)
O1 Rb O3 4_657 1_544 139.80(7)
O1 Rb O3 4_657 1_545 82.33(7)
O2 Rb O2 1_554 . 83.64(7)
O2 Rb O3 1_554 1_544 76.08(6)
O2 Rb O3 1_554 1_545 130.12(8)
O2 Rb O3 . 1_544 130.57(7)
O2 Rb O3 . 1_545 73.70(7)
O3 Rb O3 1_544 1_545 85.85(7)
Rb O1 Rb 1_556 4_656 106.99(8)
Rb O1 Rb 1_556 4_657 85.25(6)
Rb O1 C 1_556 . 96.77(18)
Rb O1 Rb 4_656 4_657 84.89(7)
Rb O1 C 4_656 . 103.4(2)
Rb O1 C 4_657 . 170.4(3)
Rb O2 Rb . 1_556 83.64(6)
Rb O2 C . . 122.1(2)
Rb O2 H . . 97(3)
Rb O2 C 1_556 . 98.99(17)
Rb O2 H 1_556 . 149(3)
C O2 H . . 107(3)
Rb O3 Rb 1_565 1_566 85.85(6)
Rb O3 C 1_565 . 121.9(2)
Rb O3 C 1_566 . 98.73(18)
O1 C O2 . . 117.2(3)
O1 C O3 . . 125.2(3)
O2 C O3 . . 117.6(3)

loop_
_geom_bond_atom_site_label_1
_geom_bond_atom_site_label_2
_geom_bond_site_symmetry_2
_geom_bond_distance
Rb O1 1_554 3.031(2)
Rb O1 4_656 3.015(3)
Rb O1 4_657 2.865(3)
Rb O1 1_544 3.101(2)
Rb O2 1_554 2.926(2)
Rb O2 . 3.027(3)
Rb O3 1_544 2.885(2)
Rb O3 1_545 2.944(3)
Rb C 1_544 3.324(3)
Rb C 1_554 3.408(3)
O1 C . 1.241(4)
O2 C . 1.349(4)
O2 H . 0.85(3)
O3 C . 1.270(4)

loop_
_geom_hbond_atom_site_label_D
_geom_hbond_atom_site_label_H
_geom_hbond_atom_site_label_A
_geom_hbond_site_symmetry_A
_geom_hbond_distance_DH
_geom_hbond_distance_HA
_geom_hbond_distance_DA
_geom_hbond_angle_DHA
_geom_hbond_publ_flag
O2 H O3 2_666 0.85(3) 1.75(3) 2.582(3) 165(4) yes

_cod_database_fobs_code 2242212
